data_1575083
loop_
_publ_author_name
'You, Fen'
'Zhao, Yanan'
'Shi, Xiaochao'

_publ_section_title
;
 Octahydrofluorenyl rare-earth metal-catalyzed simultaneous chain-growth
 and step-growth polymerization of para-methoxystyrene
;
_journal_issue 32
_journal_name_full 'Polymer Chemistry'
_journal_page_first 3650
_journal_page_last 3660
_journal_paper_doi 10.1039/D5PY00591D
_journal_volume 16
_journal_year 2025
_chemical_formula_sum 'C32 H43 N2 Sc'
_chemical_formula_weight 500.64
_space_group_crystal_system monoclinic
_space_group_IT_number 15
_space_group_name_Hall '-C 2yc'
_space_group_name_H-M_alt 'C 1 2/c 1'
_atom_sites_solution_hydrogens mixed
_audit_creation_method SHELXL-2016/6
_audit_update_record
;
2024-10-23 deposited with the CCDC.	2025-07-08 downloaded from the CCDC.
;
_cell_angle_alpha 90
_cell_angle_beta 108.426(3)
_cell_angle_gamma 90
_cell_formula_units_Z 8
_cell_length_a 35.035(3)
_cell_length_b 10.1418(8)
_cell_length_c 16.1052(15)
_cell_measurement_reflns_used 8456
_cell_measurement_temperature 173(2)
_cell_measurement_theta_max 25.90
_cell_measurement_theta_min 2.38
_cell_volume 5429.1(8)
_computing_cell_refinement 'Bruker SAINT'
_computing_data_collection 'Bruker APEX2'
_computing_data_reduction 'Bruker SAINT'
_computing_molecular_graphics 'Bruker SHELXTL'
_computing_publication_material 'Bruker SHELXTL'
_computing_structure_refinement 'SHELXL-2016/6 (Sheldrick, 2016)'
_computing_structure_solution 'SHELXT 2018/2 (Sheldrick, 2018)'
_diffrn_ambient_temperature 173(2)
_diffrn_measured_fraction_theta_full 1.000
_diffrn_measured_fraction_theta_max 0.999
_diffrn_measurement_device_type 'Bruker APEX-II CCD'
_diffrn_measurement_method '\f and \w scans'
_diffrn_radiation_type MoK\a
_diffrn_radiation_wavelength 0.71073
_diffrn_reflns_av_R_equivalents 0.1005
_diffrn_reflns_av_unetI/netI 0.0320
_diffrn_reflns_Laue_measured_fraction_full 1.000
_diffrn_reflns_Laue_measured_fraction_max 0.999
_diffrn_reflns_limit_h_max 43
_diffrn_reflns_limit_h_min -43
_diffrn_reflns_limit_k_max 12
_diffrn_reflns_limit_k_min -12
_diffrn_reflns_limit_l_max 20
_diffrn_reflns_limit_l_min -20
_diffrn_reflns_number 88652
_diffrn_reflns_point_group_measured_fraction_full 1.000
_diffrn_reflns_point_group_measured_fraction_max 0.999
_diffrn_reflns_theta_full 25.242
_diffrn_reflns_theta_max 26.387
_diffrn_reflns_theta_min 2.381
_exptl_absorpt_coefficient_mu 0.294
_exptl_absorpt_correction_T_max 0.745
_exptl_absorpt_correction_T_min 0.671
_exptl_absorpt_correction_type multi-scan
_exptl_absorpt_process_details sadabs
_exptl_crystal_colour yellow
_exptl_crystal_density_diffrn 1.225
_exptl_crystal_description block
_exptl_crystal_F_000 2160
_exptl_crystal_size_max 0.230
_exptl_crystal_size_mid 0.210
_exptl_crystal_size_min 0.180
_refine_diff_density_max 0.746
_refine_diff_density_min -0.345
_refine_diff_density_rms 0.049
_refine_ls_extinction_method none
_refine_ls_goodness_of_fit_ref 1.074
_refine_ls_hydrogen_treatment mixed
_refine_ls_matrix_type full
_refine_ls_number_parameters 374
_refine_ls_number_reflns 5551
_refine_ls_number_restraints 69
_refine_ls_restrained_S_all 1.070
_refine_ls_R_factor_all 0.0533
_refine_ls_R_factor_gt 0.0388
_refine_ls_shift/su_max 0.001
_refine_ls_shift/su_mean 0.000
_refine_ls_structure_factor_coef Fsqd
_refine_ls_weighting_details 'w=1/[\s^2^(Fo^2^)+(0.0326P)^2^+8.0778P] where P=(Fo^2^+2Fc^2^)/3'
_refine_ls_weighting_scheme calc
_refine_ls_wR_factor_gt 0.0891
_refine_ls_wR_factor_ref 0.1009
_reflns_Friedel_coverage 0.000
_reflns_number_gt 4471
_reflns_number_total 5551
_reflns_threshold_expression 'I > 2\s(I)'
_cod_data_source_file d5py00591d2.cif
_cod_data_source_block mo_211201b_0m_a
_cod_depositor_comments 'Adding full bibliography for 1575083--1575086.cif.'
_cod_original_cell_volume 5429.1(9)
_cod_original_sg_symbol_H-M 'C 2/c'
_cod_database_code 1575083
_shelx_shelxl_version_number 2016/6
_shelx_space_group_comment
; 
The symmetry employed for this shelxl refinement is uniquely defined 
by the following loop, which should always be used as a source of 
symmetry information in preference to the above space-group names. 
They are only intended as comments. 
;
_shelx_estimated_absorpt_t_min 0.935
_shelx_estimated_absorpt_t_max 0.949

loop_
_space_group_symop_operation_xyz
'x, y, z'
'-x, y, -z+1/2'
'x+1/2, y+1/2, z'
'-x+1/2, y+1/2, -z+1/2'
'-x, -y, -z'
'x, -y, z-1/2'
'-x+1/2, -y+1/2, -z'
'x+1/2, -y+1/2, z-1/2'

loop_
_atom_site_label
_atom_site_type_symbol
_atom_site_fract_x
_atom_site_fract_y
_atom_site_fract_z
_atom_site_U_iso_or_equiv
_atom_site_adp_type
_atom_site_occupancy
_atom_site_site_symmetry_order
_atom_site_calc_flag
_atom_site_refinement_flags_posn
_atom_site_refinement_flags_adp
_atom_site_refinement_flags_occupancy
_atom_site_disorder_assembly
_atom_site_disorder_group
Sc1 Sc 0.38010(2) 0.26216(3) 0.45032(2) 0.01911(10) Uani 1 1 d . . . . .
N1 N 0.32656(5) 0.40492(15) 0.46888(10) 0.0260(3) Uani 1 1 d . . . . .
N2 N 0.38003(5) 0.02000(16) 0.45755(11) 0.0318(4) Uani 1 1 d . . . . .
C1 C 0.41207(5) 0.45694(18) 0.40389(13) 0.0258(4) Uani 1 1 d . . . . .
C2 C 0.41355(5) 0.35535(18) 0.34503(11) 0.0223(4) Uani 1 1 d . . . . .
C3 C 0.39646(6) 0.3574(2) 0.24690(12) 0.0295(4) Uani 1 1 d . . . . .
H3A H 0.367139 0.373903 0.229638 0.035 Uiso 1 1 calc R U . . .
H3B H 0.408886 0.430356 0.223690 0.035 Uiso 1 1 calc R U . . .
C4 C 0.40389(8) 0.2295(3) 0.20752(15) 0.0491(6) Uani 1 1 d . . . . .
H4A H 0.384378 0.162834 0.214002 0.059 Uiso 1 1 calc R U . . .
H4B H 0.399300 0.242401 0.144174 0.059 Uiso 1 1 calc R U . . .
C5 C 0.44568(8) 0.1787(3) 0.24941(16) 0.0520(7) Uani 1 1 d . . . . .
H5A H 0.465147 0.245599 0.243088 0.062 Uiso 1 1 calc R U . . .
H5B H 0.449504 0.098136 0.218215 0.062 Uiso 1 1 calc R U . . .
C6 C 0.45471(7) 0.1464(2) 0.34683(14) 0.0364(5) Uani 1 1 d . . . . .
H6A H 0.441181 0.063014 0.353151 0.044 Uiso 1 1 calc R U . . .
H6B H 0.484043 0.134471 0.374584 0.044 Uiso 1 1 calc R U . . .
C7 C 0.44003(5) 0.25658(18) 0.39176(12) 0.0243(4) Uani 1 1 d . . . . .
C8 C 0.45498(5) 0.2966(2) 0.48066(12) 0.0277(4) Uani 1 1 d D . . . .
C9 C 0.4912(4) 0.2494(14) 0.5553(7) 0.035(2) Uani 0.62(3) 1 d . U P A 1
H9A H 0.515736 0.257204 0.537741 0.041 Uiso 0.62(3) 1 calc R U P A 1
H9B H 0.487591 0.155236 0.567292 0.041 Uiso 0.62(3) 1 calc R U P A 1
C10 C 0.4966(3) 0.3300(17) 0.6391(7) 0.041(2) Uani 0.62(3) 1 d . U P A 1
H10A H 0.476406 0.301111 0.666460 0.049 Uiso 0.62(3) 1 calc R U P A 1
H10B H 0.523626 0.311927 0.680943 0.049 Uiso 0.62(3) 1 calc R U P A 1
C11 C 0.4922(3) 0.4772(17) 0.6220(8) 0.042(2) Uani 0.62(3) 1 d . U P A 1
H11A H 0.510472 0.505425 0.589345 0.051 Uiso 0.62(3) 1 calc R U P A 1
H11B H 0.499952 0.525171 0.678452 0.051 Uiso 0.62(3) 1 calc R U P A 1
C12 C 0.4482(4) 0.5115(14) 0.5685(8) 0.0343(19) Uani 0.62(3) 1 d . U P A 1
H12A H 0.430004 0.495160 0.603492 0.041 Uiso 0.62(3) 1 calc R U P A 1
H12B H 0.445951 0.605217 0.550375 0.041 Uiso 0.62(3) 1 calc R U P A 1
C9' C 0.4864(6) 0.217(2) 0.5482(12) 0.033(3) Uani 0.38(3) 1 d D U P A 2
H9'1 H 0.475696 0.127705 0.552021 0.039 Uiso 0.38(3) 1 calc R U P A 2
H9'2 H 0.510528 0.207502 0.529205 0.039 Uiso 0.38(3) 1 calc R U P A 2
C10' C 0.4983(6) 0.281(2) 0.6371(12) 0.037(3) Uani 0.38(3) 1 d D U P A 2
H10C H 0.525929 0.252843 0.671071 0.044 Uiso 0.38(3) 1 calc R U P A 2
H10D H 0.479920 0.250603 0.669010 0.044 Uiso 0.38(3) 1 calc R U P A 2
C11' C 0.4967(5) 0.430(2) 0.6300(11) 0.033(3) Uani 0.38(3) 1 d D U P A 2
H11C H 0.516963 0.459731 0.602950 0.039 Uiso 0.38(3) 1 calc R U P A 2
H11D H 0.503961 0.468047 0.689494 0.039 Uiso 0.38(3) 1 calc R U P A 2
C12' C 0.4557(6) 0.481(2) 0.5762(13) 0.034(3) Uani 0.38(3) 1 d D U P A 2
H12C H 0.436837 0.467343 0.610058 0.041 Uiso 0.38(3) 1 calc R U P A 2
H12D H 0.457829 0.577293 0.568407 0.041 Uiso 0.38(3) 1 calc R U P A 2
C13 C 0.43781(5) 0.4202(2) 0.48810(12) 0.0288(4) Uani 1 1 d D . . . .
C14 C 0.39430(7) 0.59122(19) 0.37600(16) 0.0392(5) Uani 1 1 d . . . . .
H14A H 0.413385 0.644561 0.357146 0.059 Uiso 1 1 calc R U . . .
H14B H 0.388740 0.634584 0.425333 0.059 Uiso 1 1 calc R U . . .
H14C H 0.369195 0.581919 0.327355 0.059 Uiso 1 1 calc R U . . .
C15 C 0.32406(5) 0.23925(18) 0.33022(12) 0.0240(4) Uani 1 1 d D . . . .
H15A H 0.3073(6) 0.182(2) 0.3557(14) 0.033(6) Uiso 1 1 d D . . . .
H15B H 0.3245(6) 0.199(2) 0.2762(13) 0.029(5) Uiso 1 1 d D . . . .
C16 C 0.30717(5) 0.37389(18) 0.31154(12) 0.0251(4) Uani 1 1 d . . . . .
C17 C 0.30868(5) 0.45959(18) 0.38098(13) 0.0251(4) Uani 1 1 d . . . . .
C18 C 0.29418(6) 0.5877(2) 0.36610(16) 0.0364(5) Uani 1 1 d . . . . .
H18 H 0.294694 0.642698 0.414173 0.044 Uiso 1 1 calc R U . . .
C19 C 0.27893(6) 0.6357(2) 0.28139(18) 0.0455(6) Uani 1 1 d . . . . .
H19 H 0.269426 0.723854 0.271219 0.055 Uiso 1 1 calc R U . . .
C20 C 0.27770(7) 0.5544(3) 0.21224(17) 0.0454(6) Uani 1 1 d . . . . .
H20 H 0.267446 0.586872 0.154077 0.054 Uiso 1 1 calc R U . . .
C21 C 0.29128(6) 0.4257(2) 0.22663(14) 0.0349(5) Uani 1 1 d . . . . .
H21 H 0.289812 0.370913 0.177868 0.042 Uiso 1 1 calc R U . . .
C22 C 0.29496(6) 0.3299(2) 0.49279(14) 0.0342(5) Uani 1 1 d . . . . .
H22A H 0.272448 0.388710 0.490428 0.051 Uiso 1 1 calc R U . . .
H22B H 0.306302 0.294602 0.552178 0.051 Uiso 1 1 calc R U . . .
H22C H 0.285354 0.257003 0.451495 0.051 Uiso 1 1 calc R U . . .
C23 C 0.34245(7) 0.5057(2) 0.53725(15) 0.0418(5) Uani 1 1 d . . . . .
H23A H 0.360913 0.564079 0.519956 0.063 Uiso 1 1 calc R U . . .
H23B H 0.356869 0.462385 0.592694 0.063 Uiso 1 1 calc R U . . .
H23C H 0.320112 0.557584 0.544498 0.063 Uiso 1 1 calc R U . . .
C24 C 0.39249(6) 0.2002(2) 0.59462(13) 0.0316(4) Uani 1 1 d D . . . .
H24A H 0.3920(7) 0.259(2) 0.6424(15) 0.040(6) Uiso 1 1 d D . . . .
H24B H 0.4201(7) 0.165(2) 0.6063(16) 0.052(7) Uiso 1 1 d D . . . .
C25 C 0.36209(6) 0.0959(2) 0.58396(13) 0.0311(4) Uani 1 1 d . . . . .
C26 C 0.35386(6) 0.00855(19) 0.51248(14) 0.0329(5) Uani 1 1 d . . . . .
C27 C 0.32250(7) -0.0812(2) 0.49552(18) 0.0474(6) Uani 1 1 d . . . . .
H27 H 0.317413 -0.139154 0.446866 0.057 Uiso 1 1 calc R U . . .
C28 C 0.29850(7) -0.0867(3) 0.54950(19) 0.0540(7) Uani 1 1 d . . . . .
H28 H 0.276988 -0.148212 0.537732 0.065 Uiso 1 1 calc R U . . .
C29 C 0.30588(7) -0.0032(3) 0.61988(18) 0.0484(6) Uani 1 1 d . . . . .
H29 H 0.289514 -0.007178 0.656914 0.058 Uiso 1 1 calc R U . . .
C30 C 0.33697(6) 0.0864(2) 0.63695(14) 0.0388(5) Uani 1 1 d . . . . .
H30 H 0.341623 0.143486 0.685926 0.047 Uiso 1 1 calc R U . . .
C31 C 0.36314(8) -0.0419(2) 0.37037(15) 0.0445(6) Uani 1 1 d . . . . .
H31A H 0.363000 -0.137912 0.376919 0.067 Uiso 1 1 calc R U . . .
H31B H 0.379668 -0.018106 0.333618 0.067 Uiso 1 1 calc R U . . .
H31C H 0.335558 -0.010530 0.342830 0.067 Uiso 1 1 calc R U . . .
C32 C 0.41889(7) -0.0471(2) 0.50236(16) 0.0424(5) Uani 1 1 d . . . . .
H32A H 0.430122 -0.012525 0.561944 0.064 Uiso 1 1 calc R U . . .
H32B H 0.437808 -0.030910 0.469821 0.064 Uiso 1 1 calc R U . . .
H32C H 0.414322 -0.142197 0.504791 0.064 Uiso 1 1 calc R U . . .

loop_
_atom_site_aniso_label
_atom_site_aniso_U_11
_atom_site_aniso_U_22
_atom_site_aniso_U_33
_atom_site_aniso_U_23
_atom_site_aniso_U_13
_atom_site_aniso_U_12
Sc1 0.01787(17) 0.02074(17) 0.01848(17) 0.00010(13) 0.00542(12) -0.00061(13)
N1 0.0232(8) 0.0279(8) 0.0280(8) -0.0038(7) 0.0095(7) -0.0002(6)
N2 0.0399(10) 0.0229(8) 0.0333(9) 0.0058(7) 0.0126(8) 0.0050(7)
C1 0.0219(9) 0.0236(9) 0.0349(10) -0.0011(8) 0.0133(8) -0.0047(7)
C2 0.0185(8) 0.0257(9) 0.0230(9) 0.0019(7) 0.0071(7) -0.0030(7)
C3 0.0248(9) 0.0401(11) 0.0225(9) 0.0053(8) 0.0060(8) -0.0019(8)
C4 0.0585(16) 0.0605(16) 0.0276(11) -0.0076(11) 0.0124(11) -0.0010(12)
C5 0.0560(15) 0.0657(17) 0.0393(13) -0.0103(12) 0.0223(12) 0.0154(13)
C6 0.0407(12) 0.0365(11) 0.0378(11) 0.0033(9) 0.0206(10) 0.0119(9)
C7 0.0226(9) 0.0294(10) 0.0229(9) 0.0018(7) 0.0098(7) 0.0017(7)
C8 0.0180(9) 0.0447(11) 0.0207(9) 0.0032(8) 0.0068(7) -0.0009(8)
C9 0.014(3) 0.057(5) 0.027(3) 0.011(3) -0.002(2) -0.008(3)
C10 0.026(2) 0.071(7) 0.021(2) 0.003(5) 0.0022(17) -0.012(5)
C11 0.037(3) 0.060(6) 0.029(3) -0.010(4) 0.008(2) -0.022(4)
C12 0.024(4) 0.045(5) 0.038(3) -0.021(3) 0.014(3) -0.012(3)
C9' 0.015(5) 0.056(7) 0.028(4) -0.003(4) 0.007(4) -0.012(4)
C10' 0.028(4) 0.047(8) 0.030(4) 0.003(5) 0.003(3) -0.007(5)
C11' 0.032(4) 0.045(8) 0.021(4) -0.006(6) 0.008(3) -0.017(6)
C12' 0.027(6) 0.042(7) 0.039(5) -0.014(5) 0.019(4) 0.002(4)
C13 0.0219(9) 0.0417(11) 0.0257(10) -0.0094(8) 0.0116(8) -0.0107(8)
C14 0.0390(12) 0.0225(10) 0.0640(15) 0.0016(10) 0.0275(11) -0.0030(8)
C15 0.0234(9) 0.0255(9) 0.0215(9) -0.0019(7) 0.0049(7) -0.0033(7)
C16 0.0152(8) 0.0299(10) 0.0292(10) 0.0041(8) 0.0058(7) -0.0024(7)
C17 0.0171(8) 0.0255(9) 0.0343(10) 0.0037(8) 0.0104(8) -0.0001(7)
C18 0.0267(10) 0.0284(10) 0.0587(14) 0.0034(10) 0.0203(10) 0.0031(8)
C19 0.0298(11) 0.0354(12) 0.0753(17) 0.0247(12) 0.0221(11) 0.0126(9)
C20 0.0296(11) 0.0571(15) 0.0501(14) 0.0287(12) 0.0138(10) 0.0120(10)
C21 0.0241(10) 0.0471(12) 0.0318(11) 0.0092(9) 0.0067(8) 0.0015(9)
C22 0.0307(10) 0.0382(11) 0.0378(11) 0.0082(9) 0.0167(9) 0.0046(9)
C23 0.0397(12) 0.0438(13) 0.0431(13) -0.0194(10) 0.0147(10) 0.0009(10)
C24 0.0323(11) 0.0399(11) 0.0225(10) 0.0023(8) 0.0083(8) -0.0028(9)
C25 0.0287(10) 0.0346(11) 0.0284(10) 0.0139(8) 0.0065(8) 0.0051(8)
C26 0.0340(11) 0.0258(10) 0.0380(11) 0.0122(8) 0.0102(9) 0.0037(8)
C27 0.0480(14) 0.0305(11) 0.0614(16) 0.0078(11) 0.0142(12) -0.0046(10)
C28 0.0370(13) 0.0456(14) 0.0773(19) 0.0208(14) 0.0150(13) -0.0078(11)
C29 0.0322(12) 0.0560(15) 0.0595(16) 0.0295(13) 0.0183(11) 0.0062(11)
C30 0.0333(11) 0.0499(13) 0.0342(11) 0.0186(10) 0.0121(9) 0.0071(10)
C31 0.0700(16) 0.0217(10) 0.0410(13) -0.0042(9) 0.0166(12) 0.0020(10)
C32 0.0452(13) 0.0357(12) 0.0507(14) 0.0167(10) 0.0214(11) 0.0169(10)

loop_
_atom_type_symbol
_atom_type_description
_atom_type_scat_dispersion_real
_atom_type_scat_dispersion_imag
_atom_type_scat_source
C C 0.0033 0.0016 'International Tables Vol C Tables 4.2.6.8 and 6.1.1.4'
H H 0.0000 0.0000 'International Tables Vol C Tables 4.2.6.8 and 6.1.1.4'
N N 0.0061 0.0033 'International Tables Vol C Tables 4.2.6.8 and 6.1.1.4'
Sc Sc 0.2519 0.3716 'International Tables Vol C Tables 4.2.6.8 and 6.1.1.4'

loop_
_geom_angle_atom_site_label_1
_geom_angle_atom_site_label_2
_geom_angle_atom_site_label_3
_geom_angle
_geom_angle_site_symmetry_1
_geom_angle_site_symmetry_3
_geom_angle_publ_flag
C15 Sc1 C24 131.25(7) . . ?
C15 Sc1 N2 85.72(6) . . ?
C24 Sc1 N2 71.55(7) . . ?
C15 Sc1 N1 71.30(6) . . ?
C24 Sc1 N1 86.90(7) . . ?
N2 Sc1 N1 124.72(6) . . ?
C15 Sc1 C1 99.97(7) . . ?
C24 Sc1 C1 123.79(7) . . ?
N2 Sc1 C1 144.20(6) . . ?
N1 Sc1 C1 90.13(6) . . ?
C15 Sc1 C13 132.99(7) . . ?
C24 Sc1 C13 92.83(7) . . ?
N2 Sc1 C13 129.92(7) . . ?
N1 Sc1 C13 100.49(6) . . ?
C1 Sc1 C13 33.02(6) . . ?
C15 Sc1 C2 85.81(6) . . ?
C24 Sc1 C2 142.74(7) . . ?
N2 Sc1 C2 114.37(6) . . ?
N1 Sc1 C2 113.20(6) . . ?
C1 Sc1 C2 32.61(6) . . ?
C13 Sc1 C2 54.07(6) . . ?
C15 Sc1 C8 137.30(6) . . ?
C24 Sc1 C8 89.41(7) . . ?
N2 Sc1 C8 98.32(6) . . ?
N1 Sc1 C8 132.63(6) . . ?
C1 Sc1 C8 54.19(6) . . ?
C13 Sc1 C8 32.56(7) . . ?
C2 Sc1 C8 53.68(6) . . ?
C15 Sc1 C7 105.70(6) . . ?
C24 Sc1 C7 116.69(7) . . ?
N2 Sc1 C7 90.49(6) . . ?
N1 Sc1 C7 143.42(6) . . ?
C1 Sc1 C7 53.84(6) . . ?
C13 Sc1 C7 53.80(6) . . ?
C2 Sc1 C7 32.17(6) . . ?
C8 Sc1 C7 32.34(6) . . ?
C17 N1 C23 113.84(16) . . ?
C17 N1 C22 108.52(14) . . ?
C23 N1 C22 107.25(16) . . ?
C17 N1 Sc1 102.41(10) . . ?
C23 N1 Sc1 112.06(12) . . ?
C22 N1 Sc1 112.81(12) . . ?
C26 N2 C31 113.59(18) . . ?
C26 N2 C32 108.77(16) . . ?
C31 N2 C32 107.23(17) . . ?
C26 N2 Sc1 96.77(11) . . ?
C31 N2 Sc1 112.62(12) . . ?
C32 N2 Sc1 117.73(13) . . ?
C2 C1 C13 107.61(16) . . ?
C2 C1 C14 123.99(18) . . ?
C13 C1 C14 126.86(18) . . ?
C2 C1 Sc1 74.88(10) . . ?
C13 C1 Sc1 73.51(11) . . ?
C14 C1 Sc1 128.47(13) . . ?
C7 C2 C1 108.51(16) . . ?
C7 C2 C3 123.16(17) . . ?
C1 C2 C3 127.53(17) . . ?
C7 C2 Sc1 75.10(10) . . ?
C1 C2 Sc1 72.51(10) . . ?
C3 C2 Sc1 126.52(12) . . ?
C4 C3 C2 111.57(17) . . ?
C4 C3 H3A 109.3 . . ?
C2 C3 H3A 109.3 . . ?
C4 C3 H3B 109.3 . . ?
C2 C3 H3B 109.3 . . ?
H3A C3 H3B 108.0 . . ?
C5 C4 C3 112.5(2) . . ?
C5 C4 H4A 109.1 . . ?
C3 C4 H4A 109.1 . . ?
C5 C4 H4B 109.1 . . ?
C3 C4 H4B 109.1 . . ?
H4A C4 H4B 107.8 . . ?
C4 C5 C6 112.99(19) . . ?
C4 C5 H5A 109.0 . . ?
C6 C5 H5A 109.0 . . ?
C4 C5 H5B 109.0 . . ?
C6 C5 H5B 109.0 . . ?
H5A C5 H5B 107.8 . . ?
C7 C6 C5 109.94(17) . . ?
C7 C6 H6A 109.7 . . ?
C5 C6 H6A 109.7 . . ?
C7 C6 H6B 109.7 . . ?
C5 C6 H6B 109.7 . . ?
H6A C6 H6B 108.2 . . ?
C2 C7 C8 107.83(16) . . ?
C2 C7 C6 122.49(17) . . ?
C8 C7 C6 128.52(17) . . ?
C2 C7 Sc1 72.73(10) . . ?
C8 C7 Sc1 72.91(10) . . ?
C6 C7 Sc1 129.59(13) . . ?
C13 C8 C7 107.93(16) . . ?
C13 C8 C9' 130.2(8) . . ?
C7 C8 C9' 121.7(8) . . ?
C13 C8 C9 118.9(6) . . ?
C7 C8 C9 131.0(5) . . ?
C13 C8 Sc1 72.30(10) . . ?
C7 C8 Sc1 74.75(10) . . ?
C9' C8 Sc1 122.6(8) . . ?
C9 C8 Sc1 131.4(5) . . ?
C8 C9 C10 111.5(9) . . ?
C8 C9 H9A 109.3 . . ?
C10 C9 H9A 109.3 . . ?
C8 C9 H9B 109.3 . . ?
C10 C9 H9B 109.3 . . ?
H9A C9 H9B 108.0 . . ?
C11 C10 C9 112.8(8) . . ?
C11 C10 H10A 109.0 . . ?
C9 C10 H10A 109.0 . . ?
C11 C10 H10B 109.0 . . ?
C9 C10 H10B 109.0 . . ?
H10A C10 H10B 107.8 . . ?
C10 C11 C12 110.4(8) . . ?
C10 C11 H11A 109.6 . . ?
C12 C11 H11A 109.6 . . ?
C10 C11 H11B 109.6 . . ?
C12 C11 H11B 109.6 . . ?
H11A C11 H11B 108.1 . . ?
C13 C12 C11 105.2(8) . . ?
C13 C12 H12A 110.7 . . ?
C11 C12 H12A 110.7 . . ?
C13 C12 H12B 110.7 . . ?
C11 C12 H12B 110.7 . . ?
H12A C12 H12B 108.8 . . ?
C10' C9' C8 112.1(14) . . ?
C10' C9' H9'1 109.2 . . ?
C8 C9' H9'1 109.2 . . ?
C10' C9' H9'2 109.2 . . ?
C8 C9' H9'2 109.2 . . ?
H9'1 C9' H9'2 107.9 . . ?
C9' C10' C11' 111.2(14) . . ?
C9' C10' H10C 109.4 . . ?
C11' C10' H10C 109.4 . . ?
C9' C10' H10D 109.4 . . ?
C11' C10' H10D 109.4 . . ?
H10C C10' H10D 108.0 . . ?
C10' C11' C12' 113.0(13) . . ?
C10' C11' H11C 109.0 . . ?
C12' C11' H11C 109.0 . . ?
C10' C11' H11D 109.0 . . ?
C12' C11' H11D 109.0 . . ?
H11C C11' H11D 107.8 . . ?
C13 C12' C11' 116.0(13) . . ?
C13 C12' H12C 108.3 . . ?
C11' C12' H12C 108.3 . . ?
C13 C12' H12D 108.3 . . ?
C11' C12' H12D 108.3 . . ?
H12C C12' H12D 107.4 . . ?
C8 C13 C1 108.12(16) . . ?
C8 C13 C12' 112.7(8) . . ?
C1 C13 C12' 138.5(8) . . ?
C8 C13 C12 127.7(6) . . ?
C1 C13 C12 123.8(6) . . ?
C8 C13 Sc1 75.14(11) . . ?
C1 C13 Sc1 73.46(10) . . ?
C12' C13 Sc1 124.1(10) . . ?
C12 C13 Sc1 123.3(5) . . ?
C1 C14 H14A 109.5 . . ?
C1 C14 H14B 109.5 . . ?
H14A C14 H14B 109.5 . . ?
C1 C14 H14C 109.5 . . ?
H14A C14 H14C 109.5 . . ?
H14B C14 H14C 109.5 . . ?
C16 C15 Sc1 105.00(12) . . ?
C16 C15 H15A 111.9(12) . . ?
Sc1 C15 H15A 99.8(12) . . ?
C16 C15 H15B 109.1(12) . . ?
Sc1 C15 H15B 123.4(12) . . ?
H15A C15 H15B 107.3(17) . . ?
C17 C16 C21 116.57(18) . . ?
C17 C16 C15 119.79(16) . . ?
C21 C16 C15 123.53(18) . . ?
C18 C17 C16 121.48(19) . . ?
C18 C17 N1 122.88(18) . . ?
C16 C17 N1 115.64(16) . . ?
C19 C18 C17 120.3(2) . . ?
C19 C18 H18 119.8 . . ?
C17 C18 H18 119.8 . . ?
C20 C19 C18 119.3(2) . . ?
C20 C19 H19 120.3 . . ?
C18 C19 H19 120.3 . . ?
C19 C20 C21 120.6(2) . . ?
C19 C20 H20 119.7 . . ?
C21 C20 H20 119.7 . . ?
C20 C21 C16 121.7(2) . . ?
C20 C21 H21 119.2 . . ?
C16 C21 H21 119.2 . . ?
N1 C22 H22A 109.5 . . ?
N1 C22 H22B 109.5 . . ?
H22A C22 H22B 109.5 . . ?
N1 C22 H22C 109.5 . . ?
H22A C22 H22C 109.5 . . ?
H22B C22 H22C 109.5 . . ?
N1 C23 H23A 109.5 . . ?
N1 C23 H23B 109.5 . . ?
H23A C23 H23B 109.5 . . ?
N1 C23 H23C 109.5 . . ?
H23A C23 H23C 109.5 . . ?
H23B C23 H23C 109.5 . . ?
C25 C24 Sc1 100.32(13) . . ?
C25 C24 H24A 109.7(14) . . ?
Sc1 C24 H24A 125.5(14) . . ?
C25 C24 H24B 112.9(15) . . ?
Sc1 C24 H24B 98.6(14) . . ?
H24A C24 H24B 109(2) . . ?
C26 C25 C30 116.5(2) . . ?
C26 C25 C24 120.05(18) . . ?
C30 C25 C24 123.1(2) . . ?
C27 C26 C25 121.3(2) . . ?
C27 C26 N2 122.8(2) . . ?
C25 C26 N2 115.98(18) . . ?
C26 C27 C28 120.1(2) . . ?
C26 C27 H27 119.9 . . ?
C28 C27 H27 119.9 . . ?
C29 C28 C27 119.9(2) . . ?
C29 C28 H28 120.0 . . ?
C27 C28 H28 120.0 . . ?
C28 C29 C30 120.2(2) . . ?
C28 C29 H29 119.9 . . ?
C30 C29 H29 119.9 . . ?
C29 C30 C25 122.0(2) . . ?
C29 C30 H30 119.0 . . ?
C25 C30 H30 119.0 . . ?
N2 C31 H31A 109.5 . . ?
N2 C31 H31B 109.5 . . ?
H31A C31 H31B 109.5 . . ?
N2 C31 H31C 109.5 . . ?
H31A C31 H31C 109.5 . . ?
H31B C31 H31C 109.5 . . ?
N2 C32 H32A 109.5 . . ?
N2 C32 H32B 109.5 . . ?
H32A C32 H32B 109.5 . . ?
N2 C32 H32C 109.5 . . ?
H32A C32 H32C 109.5 . . ?
H32B C32 H32C 109.5 . . ?

loop_
_geom_bond_atom_site_label_1
_geom_bond_atom_site_label_2
_geom_bond_distance
_geom_bond_site_symmetry_2
_geom_bond_publ_flag
Sc1 C15 2.2913(18) . ?
Sc1 C24 2.312(2) . ?
Sc1 N2 2.4587(16) . ?
Sc1 N1 2.4616(15) . ?
Sc1 C1 2.4990(18) . ?
Sc1 C13 2.4997(18) . ?
Sc1 C2 2.5294(17) . ?
Sc1 C8 2.5360(18) . ?
Sc1 C7 2.5597(18) . ?
N1 C17 1.464(2) . ?
N1 C23 1.477(2) . ?
N1 C22 1.491(2) . ?
N2 C26 1.466(3) . ?
N2 C31 1.480(3) . ?
N2 C32 1.489(3) . ?
C1 C2 1.412(3) . ?
C1 C13 1.421(3) . ?
C1 C14 1.506(3) . ?
C2 C7 1.410(2) . ?
C2 C3 1.503(2) . ?
C3 C4 1.502(3) . ?
C3 H3A 0.9900 . ?
C3 H3B 0.9900 . ?
C4 C5 1.496(4) . ?
C4 H4A 0.9900 . ?
C4 H4B 0.9900 . ?
C5 C6 1.535(3) . ?
C5 H5A 0.9900 . ?
C5 H5B 0.9900 . ?
C6 C7 1.508(3) . ?
C6 H6A 0.9900 . ?
C6 H6B 0.9900 . ?
C7 C8 1.419(3) . ?
C8 C13 1.412(3) . ?
C8 C9' 1.513(19) . ?
C8 C9 1.523(11) . ?
C9 C10 1.536(12) . ?
C9 H9A 0.9900 . ?
C9 H9B 0.9900 . ?
C10 C11 1.517(8) . ?
C10 H10A 0.9900 . ?
C10 H10B 0.9900 . ?
C11 C12 1.549(11) . ?
C11 H11A 0.9900 . ?
C11 H11B 0.9900 . ?
C12 C13 1.540(11) . ?
C12 H12A 0.9900 . ?
C12 H12B 0.9900 . ?
C9' C10' 1.505(17) . ?
C9' H9'1 0.9900 . ?
C9' H9'2 0.9900 . ?
C10' C11' 1.517(11) . ?
C10' H10C 0.9900 . ?
C10' H10D 0.9900 . ?
C11' C12' 1.517(15) . ?
C11' H11C 0.9900 . ?
C11' H11D 0.9900 . ?
C12' C13 1.491(19) . ?
C12' H12C 0.9900 . ?
C12' H12D 0.9900 . ?
C14 H14A 0.9800 . ?
C14 H14B 0.9800 . ?
C14 H14C 0.9800 . ?
C15 C16 1.481(3) . ?
C15 H15A 1.00(2) . ?
C15 H15B 0.97(2) . ?
C16 C17 1.404(3) . ?
C16 C21 1.405(3) . ?
C17 C18 1.388(3) . ?
C18 C19 1.387(3) . ?
C18 H18 0.9500 . ?
C19 C20 1.376(4) . ?
C19 H19 0.9500 . ?
C20 C21 1.383(3) . ?
C20 H20 0.9500 . ?
C21 H21 0.9500 . ?
C22 H22A 0.9800 . ?
C22 H22B 0.9800 . ?
C22 H22C 0.9800 . ?
C23 H23A 0.9800 . ?
C23 H23B 0.9800 . ?
C23 H23C 0.9800 . ?
C24 C25 1.472(3) . ?
C24 H24A 0.98(2) . ?
C24 H24B 0.99(2) . ?
C25 C26 1.409(3) . ?
C25 C30 1.409(3) . ?
C26 C27 1.386(3) . ?
C27 C28 1.388(4) . ?
C27 H27 0.9500 . ?
C28 C29 1.372(4) . ?
C28 H28 0.9500 . ?
C29 C30 1.378(3) . ?
C29 H29 0.9500 . ?
C30 H30 0.9500 . ?
C31 H31A 0.9800 . ?
C31 H31B 0.9800 . ?
C31 H31C 0.9800 . ?
C32 H32A 0.9800 . ?
C32 H32B 0.9800 . ?
C32 H32C 0.9800 . ?

loop_
_geom_torsion_atom_site_label_1
_geom_torsion_atom_site_label_2
_geom_torsion_atom_site_label_3
_geom_torsion_atom_site_label_4
_geom_torsion
_geom_torsion_site_symmetry_1
_geom_torsion_site_symmetry_2
_geom_torsion_site_symmetry_3
_geom_torsion_site_symmetry_4
_geom_torsion_publ_flag
C13 C1 C2 C7 -0.3(2) . . . . ?
C14 C1 C2 C7 166.44(17) . . . . ?
Sc1 C1 C2 C7 -67.05(12) . . . . ?
C13 C1 C2 C3 -170.20(17) . . . . ?
C14 C1 C2 C3 -3.5(3) . . . . ?
Sc1 C1 C2 C3 123.01(18) . . . . ?
C13 C1 C2 Sc1 66.79(12) . . . . ?
C14 C1 C2 Sc1 -126.51(18) . . . . ?
C7 C2 C3 C4 11.9(3) . . . . ?
C1 C2 C3 C4 -179.47(19) . . . . ?
Sc1 C2 C3 C4 -83.9(2) . . . . ?
C2 C3 C4 C5 -43.1(3) . . . . ?
C3 C4 C5 C6 62.8(3) . . . . ?
C4 C5 C6 C7 -45.6(3) . . . . ?
C1 C2 C7 C8 0.4(2) . . . . ?
C3 C2 C7 C8 170.86(16) . . . . ?
Sc1 C2 C7 C8 -64.96(13) . . . . ?
C1 C2 C7 C6 -168.26(17) . . . . ?
C3 C2 C7 C6 2.2(3) . . . . ?
Sc1 C2 C7 C6 126.38(18) . . . . ?
C1 C2 C7 Sc1 65.35(12) . . . . ?
C3 C2 C7 Sc1 -124.18(17) . . . . ?
C5 C6 C7 C2 14.2(3) . . . . ?
C5 C6 C7 C8 -151.9(2) . . . . ?
C5 C6 C7 Sc1 108.23(19) . . . . ?
C2 C7 C8 C13 -0.4(2) . . . . ?
C6 C7 C8 C13 167.39(19) . . . . ?
Sc1 C7 C8 C13 -65.20(13) . . . . ?
C2 C7 C8 C9' -176.0(9) . . . . ?
C6 C7 C8 C9' -8.2(10) . . . . ?
Sc1 C7 C8 C9' 119.2(9) . . . . ?
C2 C7 C8 C9 -163.0(7) . . . . ?
C6 C7 C8 C9 4.8(8) . . . . ?
Sc1 C7 C8 C9 132.2(7) . . . . ?
C2 C7 C8 Sc1 64.84(12) . . . . ?
C6 C7 C8 Sc1 -127.4(2) . . . . ?
C13 C8 C9 C10 15.2(10) . . . . ?
C7 C8 C9 C10 176.2(5) . . . . ?
Sc1 C8 C9 C10 -76.2(9) . . . . ?
C8 C9 C10 C11 -45.1(12) . . . . ?
C9 C10 C11 C12 67.6(13) . . . . ?
C10 C11 C12 C13 -52.7(12) . . . . ?
C13 C8 C9' C10' 4.0(19) . . . . ?
C7 C8 C9' C10' 178.5(10) . . . . ?
Sc1 C8 C9' C10' -89.9(14) . . . . ?
C8 C9' C10' C11' -33(2) . . . . ?
C9' C10' C11' C12' 57(2) . . . . ?
C10' C11' C12' C13 -51(2) . . . . ?
C7 C8 C13 C1 0.2(2) . . . . ?
C9' C8 C13 C1 175.3(10) . . . . ?
C9 C8 C13 C1 165.3(6) . . . . ?
Sc1 C8 C13 C1 -66.63(12) . . . . ?
C7 C8 C13 C12' -172.0(10) . . . . ?
C9' C8 C13 C12' 3.1(15) . . . . ?
Sc1 C8 C13 C12' 121.2(10) . . . . ?
C7 C8 C13 C12 -172.3(7) . . . . ?
C9 C8 C13 C12 -7.2(9) . . . . ?
Sc1 C8 C13 C12 120.9(7) . . . . ?
C7 C8 C13 Sc1 66.83(13) . . . . ?
C9' C8 C13 Sc1 -118.1(10) . . . . ?
C9 C8 C13 Sc1 -128.1(6) . . . . ?
C2 C1 C13 C8 0.0(2) . . . . ?
C14 C1 C13 C8 -166.17(18) . . . . ?
Sc1 C1 C13 C8 67.75(13) . . . . ?
C2 C1 C13 C12' 169.1(14) . . . . ?
C14 C1 C13 C12' 2.9(14) . . . . ?
Sc1 C1 C13 C12' -123.2(14) . . . . ?
C2 C1 C13 C12 172.9(6) . . . . ?
C14 C1 C13 C12 6.7(7) . . . . ?
Sc1 C1 C13 C12 -119.4(6) . . . . ?
C2 C1 C13 Sc1 -67.71(12) . . . . ?
C14 C1 C13 Sc1 126.08(19) . . . . ?
C11' C12' C13 C8 20(2) . . . . ?
C11' C12' C13 C1 -148.5(9) . . . . ?
C11' C12' C13 Sc1 107.3(16) . . . . ?
C11 C12 C13 C8 25.6(11) . . . . ?
C11 C12 C13 C1 -145.8(6) . . . . ?
C11 C12 C13 Sc1 122.5(8) . . . . ?
Sc1 C15 C16 C17 -36.92(19) . . . . ?
Sc1 C15 C16 C21 139.36(16) . . . . ?
C21 C16 C17 C18 1.7(3) . . . . ?
C15 C16 C17 C18 178.22(17) . . . . ?
C21 C16 C17 N1 -178.08(15) . . . . ?
C15 C16 C17 N1 -1.5(2) . . . . ?
C23 N1 C17 C18 -22.9(2) . . . . ?
C22 N1 C17 C18 96.4(2) . . . . ?
Sc1 N1 C17 C18 -144.11(15) . . . . ?
C23 N1 C17 C16 156.83(16) . . . . ?
C22 N1 C17 C16 -83.85(19) . . . . ?
Sc1 N1 C17 C16 35.65(16) . . . . ?
C16 C17 C18 C19 -2.2(3) . . . . ?
N1 C17 C18 C19 177.57(18) . . . . ?
C17 C18 C19 C20 1.1(3) . . . . ?
C18 C19 C20 C21 0.4(3) . . . . ?
C19 C20 C21 C16 -0.8(3) . . . . ?
C17 C16 C21 C20 -0.2(3) . . . . ?
C15 C16 C21 C20 -176.58(19) . . . . ?
Sc1 C24 C25 C26 38.7(2) . . . . ?
Sc1 C24 C25 C30 -134.20(17) . . . . ?
C30 C25 C26 C27 0.3(3) . . . . ?
C24 C25 C26 C27 -173.0(2) . . . . ?
C30 C25 C26 N2 179.63(16) . . . . ?
C24 C25 C26 N2 6.3(3) . . . . ?
C31 N2 C26 C27 17.2(3) . . . . ?
C32 N2 C26 C27 -102.1(2) . . . . ?
Sc1 N2 C26 C27 135.51(18) . . . . ?
C31 N2 C26 C25 -162.12(17) . . . . ?
C32 N2 C26 C25 78.6(2) . . . . ?
Sc1 N2 C26 C25 -43.80(17) . . . . ?
C25 C26 C27 C28 -0.2(3) . . . . ?
N2 C26 C27 C28 -179.4(2) . . . . ?
C26 C27 C28 C29 -0.1(4) . . . . ?
C27 C28 C29 C30 0.2(4) . . . . ?
C28 C29 C30 C25 -0.1(3) . . . . ?
C26 C25 C30 C29 -0.2(3) . . . . ?
C24 C25 C30 C29 172.9(2) . . . . ?
